data_7005089
loop_
_publ_author_name
'Noh, Wontae'
'Girolami, Gregory S.'

_publ_section_title
;
 Rhenium oxohalides: synthesis and crystal structures of ReO3Cl(THF)2,
 ReOCl4(THF), Re2O3Cl6(THF)2, and Re2O3Cl6(H2O)2.
;
_journal_issue 6
_journal_name_full 'Dalton transactions (Cambridge, England : 2003)'
_journal_page_first 674
_journal_page_last 679
_journal_paper_doi 10.1039/b616495a
_journal_year 2007
_chemical_formula_sum 'C8 H16 Cl6 O5 Re2'
_chemical_formula_weight 777.31
_chemical_name_systematic
;
?
;
_space_group_IT_number 2
_symmetry_cell_setting triclinic
_symmetry_space_group_name_Hall '-P 1'
_symmetry_space_group_name_H-M 'P -1'
_atom_sites_solution_hydrogens geom
_atom_sites_solution_primary direct
_atom_sites_solution_secondary difmap
_audit_creation_method SHELXL-97
_cell_angle_alpha 91.525(4)
_cell_angle_beta 90.116(4)
_cell_angle_gamma 92.490(4)
_cell_formula_units_Z 2
_cell_length_a 8.285(2)
_cell_length_b 9.252(3)
_cell_length_c 12.070(3)
_cell_measurement_temperature 193(2)
_cell_volume 924.0(4)
_computing_structure_refinement 'SHELXL-97 (Sheldrick, 1997)'
_computing_structure_solution 'SHELXS-97 (Sheldrick, 1990)'
_diffrn_ambient_temperature 193(2)
_diffrn_measured_fraction_theta_full 0.985
_diffrn_measured_fraction_theta_max 0.985
_diffrn_radiation_monochromator graphite
_diffrn_radiation_source 'fine-focus sealed tube'
_diffrn_radiation_type MoK\a
_diffrn_radiation_wavelength 0.71073
_diffrn_reflns_av_R_equivalents 0.0754
_diffrn_reflns_av_sigmaI/netI 0.0788
_diffrn_reflns_limit_h_max 9
_diffrn_reflns_limit_h_min -9
_diffrn_reflns_limit_k_max 10
_diffrn_reflns_limit_k_min -11
_diffrn_reflns_limit_l_max 14
_diffrn_reflns_limit_l_min -14
_diffrn_reflns_number 6759
_diffrn_reflns_theta_full 25.36
_diffrn_reflns_theta_max 25.36
_diffrn_reflns_theta_min 1.69
_diffrn_standards_decay_% 0
_exptl_absorpt_coefficient_mu 13.967
_exptl_absorpt_correction_T_max 0.346
_exptl_absorpt_correction_T_min 0.125
_exptl_absorpt_correction_type integration
_exptl_crystal_density_diffrn 2.794
_exptl_crystal_density_method 'not measured'
_exptl_crystal_F_000 712
_exptl_crystal_size_max 0.18
_exptl_crystal_size_mid 0.16
_exptl_crystal_size_min 0.08
_refine_diff_density_max 1.728
_refine_diff_density_min -1.855
_refine_diff_density_rms 0.234
_refine_ls_extinction_method none
_refine_ls_goodness_of_fit_ref 0.945
_refine_ls_hydrogen_treatment mixed
_refine_ls_matrix_type full
_refine_ls_number_parameters 190
_refine_ls_number_reflns 3341
_refine_ls_number_restraints 0
_refine_ls_restrained_S_all 0.945
_refine_ls_R_factor_all 0.0574
_refine_ls_R_factor_gt 0.0364
_refine_ls_shift/su_max 0.001
_refine_ls_shift/su_mean 0.000
_refine_ls_structure_factor_coef Fsqd
_refine_ls_weighting_details 'calc w=1/[\s^2^(Fo^2^)+(0.0388P)^2^+0.0000P] where P=(Fo^2^+2Fc^2^)/3'
_refine_ls_weighting_scheme calc
_refine_ls_wR_factor_gt 0.0803
_refine_ls_wR_factor_ref 0.0862
_reflns_number_gt 2434
_reflns_number_total 3341
_reflns_threshold_expression >2sigma(I)
_cod_data_source_file b616495a.txt
_cod_data_source_block f95a81f_face
_cod_original_sg_symbol_H-M P-1
_cod_database_code 7005089

loop_
_symmetry_equiv_pos_as_xyz
'x, y, z'
'-x, -y, -z'

loop_
_atom_site_label
_atom_site_type_symbol
_atom_site_fract_x
_atom_site_fract_y
_atom_site_fract_z
_atom_site_U_iso_or_equiv
_atom_site_adp_type
_atom_site_occupancy
_atom_site_symmetry_multiplicity
_atom_site_calc_flag
_atom_site_refinement_flags
_atom_site_disorder_assembly
_atom_site_disorder_group
Re1 Re 0.34889(4) 0.63406(4) 0.31263(3) 0.02724(13) Uani 1 1 d . . .
Re2 Re 0.15990(4) 0.32808(4) 0.15047(3) 0.02962(14) Uani 1 1 d . . .
O1 O 0.2330(7) 0.4875(7) 0.2348(4) 0.0314(16) Uani 1 1 d . . .
O2 O 0.5323(8) 0.5685(9) 0.3000(6) 0.049(2) Uani 1 1 d . . .
Cl1 Cl 0.2739(3) 0.5330(3) 0.4803(2) 0.0423(7) Uani 1 1 d . . .
Cl2 Cl 0.4280(3) 0.8411(3) 0.4149(2) 0.0414(7) Uani 1 1 d . . .
Cl3 Cl 0.3576(4) 0.7818(4) 0.1613(2) 0.0585(8) Uani 1 1 d . . .
O4 O -0.0260(8) 0.3758(9) 0.1237(6) 0.054(2) Uani 1 1 d . . .
Cl4 Cl 0.0946(3) 0.1981(3) 0.3080(2) 0.0447(7) Uani 1 1 d . . .
Cl5 Cl 0.1432(4) 0.1108(3) 0.0524(2) 0.0502(8) Uani 1 1 d . . .
Cl6 Cl 0.2864(4) 0.4223(3) -0.0038(2) 0.0499(7) Uani 1 1 d . . .
O3 O 0.1003(7) 0.7208(8) 0.3258(5) 0.0323(17) Uani 1 1 d . . .
C1 C -0.0243(14) 0.7013(17) 0.2401(9) 0.063(4) Uani 1 1 d . . .
H1A H -0.0770 0.6034 0.2431 0.076 Uiso 1 1 calc R . .
H1B H 0.0232 0.7140 0.1657 0.076 Uiso 1 1 calc R . .
C2 C -0.1420(14) 0.8128(15) 0.2639(9) 0.053(3) Uani 1 1 d . . .
H2A H -0.2520 0.7793 0.2400 0.063 Uiso 1 1 calc R . .
H2B H -0.1118 0.9039 0.2263 0.063 Uiso 1 1 calc R . .
C3 C -0.1325(12) 0.8334(12) 0.3888(8) 0.038(3) Uani 1 1 d . . .
H3A H -0.1609 0.9326 0.4117 0.046 Uiso 1 1 calc R . .
H3B H -0.2062 0.7630 0.4259 0.046 Uiso 1 1 calc R . .
C4 C 0.0378(13) 0.8082(16) 0.4158(9) 0.056(4) Uani 1 1 d . . .
H4A H 0.1007 0.9014 0.4232 0.067 Uiso 1 1 calc R . .
H4B H 0.0449 0.7570 0.4865 0.067 Uiso 1 1 calc R . .
O5 O 0.4101(7) 0.2577(7) 0.1899(5) 0.0292(16) Uani 1 1 d . . .
C5 C 0.4727(11) 0.2197(12) 0.2997(7) 0.034(2) Uani 1 1 d . . .
H5A H 0.4549 0.2981 0.3552 0.040 Uiso 1 1 calc R . .
H5B H 0.4187 0.1291 0.3253 0.040 Uiso 1 1 calc R . .
C6 C 0.6472(12) 0.2008(13) 0.2828(8) 0.041(3) Uani 1 1 d . . .
H6A H 0.6910 0.1366 0.3387 0.049 Uiso 1 1 calc R . .
H6B H 0.7087 0.2950 0.2862 0.049 Uiso 1 1 calc R . .
C7 C 0.6522(12) 0.1317(12) 0.1672(8) 0.039(3) Uani 1 1 d . . .
H7A H 0.7607 0.1451 0.1337 0.047 Uiso 1 1 calc R . .
H7B H 0.6219 0.0271 0.1684 0.047 Uiso 1 1 calc R . .
C8 C 0.5299(13) 0.2127(14) 0.1065(8) 0.042(3) Uani 1 1 d . . .
H8A H 0.5815 0.2984 0.0715 0.050 Uiso 1 1 calc R . .
H8B H 0.4771 0.1500 0.0481 0.050 Uiso 1 1 calc R . .

loop_
_atom_site_aniso_label
_atom_site_aniso_U_11
_atom_site_aniso_U_22
_atom_site_aniso_U_33
_atom_site_aniso_U_23
_atom_site_aniso_U_13
_atom_site_aniso_U_12
Re1 0.0258(2) 0.0305(3) 0.0256(2) 0.00212(18) -0.00236(15) 0.00295(16)
Re2 0.0262(2) 0.0314(3) 0.0311(2) 0.00078(19) -0.00764(16) 0.00099(17)
O1 0.043(4) 0.035(4) 0.017(3) 0.006(3) -0.005(3) 0.010(3)
O2 0.028(4) 0.073(6) 0.047(4) 0.010(4) -0.004(3) 0.007(4)
Cl1 0.0508(17) 0.0440(18) 0.0325(13) 0.0080(12) -0.0035(11) 0.0016(13)
Cl2 0.0437(16) 0.0393(16) 0.0400(14) -0.0036(12) -0.0097(12) -0.0077(12)
Cl3 0.077(2) 0.055(2) 0.0427(16) 0.0105(15) 0.0034(14) -0.0059(16)
O4 0.033(4) 0.072(6) 0.057(5) 0.000(4) -0.018(4) 0.003(4)
Cl4 0.0365(15) 0.0525(19) 0.0450(15) 0.0087(14) 0.0087(11) -0.0036(12)
Cl5 0.0581(19) 0.0413(18) 0.0497(16) -0.0119(14) -0.0138(13) -0.0073(13)
Cl6 0.064(2) 0.0492(19) 0.0364(14) 0.0079(13) -0.0075(13) -0.0011(14)
O3 0.025(4) 0.050(5) 0.022(3) -0.011(3) -0.005(3) 0.011(3)
C1 0.051(8) 0.105(12) 0.036(6) -0.024(7) -0.026(6) 0.041(7)
C2 0.046(7) 0.070(10) 0.043(7) -0.002(6) -0.012(5) 0.015(6)
C3 0.036(6) 0.035(7) 0.044(6) -0.005(5) 0.007(5) 0.013(5)
C4 0.040(7) 0.092(11) 0.036(6) -0.020(7) -0.001(5) 0.017(7)
O5 0.029(4) 0.040(4) 0.019(3) 0.001(3) 0.003(3) 0.008(3)
C5 0.035(6) 0.041(7) 0.026(5) 0.012(5) -0.006(4) 0.005(5)
C6 0.033(6) 0.052(8) 0.039(6) -0.004(6) -0.006(5) 0.011(5)
C7 0.032(6) 0.035(7) 0.051(7) -0.012(5) 0.001(5) 0.008(5)
C8 0.047(7) 0.059(8) 0.021(5) 0.000(5) 0.005(5) 0.015(6)

loop_
_atom_type_symbol
_atom_type_description
_atom_type_scat_dispersion_real
_atom_type_scat_dispersion_imag
_atom_type_scat_source
C C 0.0033 0.0016 'International Tables Vol C Tables 4.2.6.8 and 6.1.1.4'
H H 0.0000 0.0000 'International Tables Vol C Tables 4.2.6.8 and 6.1.1.4'
O O 0.0106 0.0060 'International Tables Vol C Tables 4.2.6.8 and 6.1.1.4'
Cl Cl 0.1484 0.1585 'International Tables Vol C Tables 4.2.6.8 and 6.1.1.4'
Re Re -1.0185 7.2310 'International Tables Vol C Tables 4.2.6.8 and 6.1.1.4'

loop_
_geom_angle_atom_site_label_1
_geom_angle_atom_site_label_2
_geom_angle_atom_site_label_3
_geom_angle
_geom_angle_site_symmetry_1
_geom_angle_site_symmetry_3
_geom_angle_publ_flag
O2 Re1 O1 98.3(3) . . ?
O2 Re1 O3 178.7(3) . . ?
O1 Re1 O3 80.7(3) . . ?
O2 Re1 Cl3 98.2(3) . . ?
O1 Re1 Cl3 92.41(19) . . ?
O3 Re1 Cl3 81.09(19) . . ?
O2 Re1 Cl2 96.5(3) . . ?
O1 Re1 Cl2 165.2(2) . . ?
O3 Re1 Cl2 84.48(18) . . ?
Cl3 Re1 Cl2 85.54(11) . . ?
O2 Re1 Cl1 99.2(3) . . ?
O1 Re1 Cl1 90.79(19) . . ?
O3 Re1 Cl1 81.66(18) . . ?
Cl3 Re1 Cl1 161.70(12) . . ?
Cl2 Re1 Cl1 86.77(10) . . ?
O4 Re2 O1 99.8(3) . . ?
O4 Re2 O5 178.3(3) . . ?
O1 Re2 O5 80.9(2) . . ?
O4 Re2 Cl5 96.5(3) . . ?
O1 Re2 Cl5 163.7(2) . . ?
O5 Re2 Cl5 82.85(18) . . ?
O4 Re2 Cl6 98.5(3) . . ?
O1 Re2 Cl6 90.2(2) . . ?
O5 Re2 Cl6 82.99(17) . . ?
Cl5 Re2 Cl6 86.43(11) . . ?
O4 Re2 Cl4 96.1(3) . . ?
O1 Re2 Cl4 91.91(19) . . ?
O5 Re2 Cl4 82.34(17) . . ?
Cl5 Re2 Cl4 87.32(11) . . ?
Cl6 Re2 Cl4 164.67(11) . . ?
Re2 O1 Re1 168.0(4) . . ?
C4 O3 C1 108.6(7) . . ?
C4 O3 Re1 127.0(5) . . ?
C1 O3 Re1 124.4(6) . . ?
O3 C1 C2 106.0(9) . . ?
C1 C2 C3 103.4(8) . . ?
C4 C3 C2 104.2(8) . . ?
O3 C4 C3 106.9(8) . . ?
C8 O5 C5 107.1(7) . . ?
C8 O5 Re2 124.9(5) . . ?
C5 O5 Re2 126.9(5) . . ?
C6 C5 O5 105.1(7) . . ?
C5 C6 C7 102.6(7) . . ?
C8 C7 C6 102.3(8) . . ?
O5 C8 C7 106.4(8) . . ?

loop_
_geom_bond_atom_site_label_1
_geom_bond_atom_site_label_2
_geom_bond_distance
_geom_bond_site_symmetry_2
_geom_bond_publ_flag
Re1 O2 1.667(7) . ?
Re1 O1 1.860(6) . ?
Re1 O3 2.247(6) . ?
Re1 Cl3 2.309(3) . ?
Re1 Cl2 2.320(3) . ?
Re1 Cl1 2.326(3) . ?
Re2 O4 1.654(7) . ?
Re2 O1 1.849(7) . ?
Re2 O5 2.253(6) . ?
Re2 Cl5 2.304(3) . ?
Re2 Cl6 2.311(3) . ?
Re2 Cl4 2.328(3) . ?
O3 C4 1.447(13) . ?
O3 C1 1.462(11) . ?
C1 C2 1.473(16) . ?
C2 C3 1.516(14) . ?
C3 C4 1.478(13) . ?
O5 C8 1.479(11) . ?
O5 C5 1.479(10) . ?
C5 C6 1.478(13) . ?
C6 C7 1.521(13) . ?
C7 C8 1.489(14) . ?
